data_7117346
loop_
_publ_author_name
'Elena L. Harty'
'Alex R. Ha'
'Mark R. Warren'
'Amber L. Thompson'
'David R. Allan'
'Andrew L. Goodwin'
'Nicholas P. Funnell'

_publ_section_title
;
 Reversible piezochromism in a molecular wine-rack
;
_journal_name_full Chem.Commun.
_journal_page_first 10608
_journal_paper_doi 10.1039/C5cc02916C
_journal_volume 51
_journal_year 2015
_chemical_absolute_configuration .
_chemical_compound_source 'TCI Chemicals'
_chemical_formula_moiety 'C12 H9 N3 O2 S1'
_chemical_formula_sum 'C12 H9 N3 O2 S'
_chemical_formula_weight 259.29
_chemical_name_common ROY
_chemical_name_systematic 5-methyl-2-((2-nitrophenyl)amino)-3-thiophenecarbonitrile
_space_group_IT_number 14
_symmetry_cell_setting monoclinic
_symmetry_space_group_name_Hall '-P 2yn'
_symmetry_space_group_name_H-M 'P 1 21/n 1'
_atom_sites_solution_hydrogens difmap
_atom_sites_solution_primary direct
_audit_creation_date 14-12-16
_audit_creation_method CRYSTALS_ver_14.40
_audit_update_record
;
2015-04-07 deposited with the CCDC.
2015-05-20 downloaded from the CCDC.
;
_cell_angle_alpha 90
_cell_angle_beta 91.78(3)
_cell_angle_gamma 90
_cell_formula_units_Z 4
_cell_length_a 8.5322(17)
_cell_length_b 16.412(3)
_cell_length_c 8.4958(17)
_cell_measurement_reflns_used 2475
_cell_measurement_temperature 293
_cell_measurement_theta_max 28
_cell_measurement_theta_min 4
_cell_volume 1189.1(4)
_computing_cell_refinement 'CrysAlis, (Oxford Diffraction, 2002)'
_computing_data_collection 'SuperNova, (Oxford Diffraction, 2010)'
_computing_data_reduction 'CrysAlis, (Oxford Diffraction, 2002)'
_computing_publication_material 'CRYSTALS (Betteridge et al., 2003)'
_computing_structure_refinement 'CRYSTALS (Betteridge et al., 2003)'
_computing_structure_solution 'User-defined model'
_diffrn_ambient_temperature 293
_diffrn_measured_fraction_theta_full 0.945
_diffrn_measured_fraction_theta_max 0.845
_diffrn_measurement_device Area
_diffrn_measurement_device_type 'Oxford Diffraction SuperNova'
_diffrn_measurement_method \w/2\q
_diffrn_radiation_monochromator graphite
_diffrn_radiation_type 'Mo K\a'
_diffrn_radiation_wavelength 0.71073
_diffrn_reflns_av_R_equivalents 0.023
_diffrn_reflns_limit_h_max 10
_diffrn_reflns_limit_h_min -7
_diffrn_reflns_limit_k_max 22
_diffrn_reflns_limit_k_min -17
_diffrn_reflns_limit_l_max 10
_diffrn_reflns_limit_l_min -9
_diffrn_reflns_number 5816
_diffrn_reflns_theta_full 25.203
_diffrn_reflns_theta_max 29.650
_diffrn_reflns_theta_min 3.333
_diffrn_standards_interval_count .
_diffrn_standards_interval_time .
_diffrn_standards_number 0
_exptl_absorpt_coefficient_mu 0.269
_exptl_absorpt_correction_T_max 0.97
_exptl_absorpt_correction_T_min 0.89
_exptl_absorpt_correction_type multi-scan
_exptl_absorpt_process_details 'CrysAlis, (Oxford Diffraction, 2002)'
_exptl_crystal_colour yellow
_exptl_crystal_density_diffrn 1.448
_exptl_crystal_density_method 'not measured'
_exptl_crystal_description block
_exptl_crystal_F_000 536
_exptl_crystal_recrystallization_method 'Re-crystallisation from solvent: Dichloromethane'
_exptl_crystal_size_max 0.235
_exptl_crystal_size_mid 0.169
_exptl_crystal_size_min 0.106
_refine_diff_density_max 0.33
_refine_diff_density_min -0.30
_refine_ls_extinction_method None
_refine_ls_goodness_of_fit_ref 0.9671
_refine_ls_hydrogen_treatment constr
_refine_ls_matrix_type full
_refine_ls_number_parameters 163
_refine_ls_number_reflns 2825
_refine_ls_number_restraints 0
_refine_ls_R_factor_all 0.0589
_refine_ls_R_factor_gt 0.0427
_refine_ls_shift/su_max 0.0002834
_refine_ls_shift/su_mean 0.0000297
_refine_ls_structure_factor_coef Fsqd
_refine_ls_weighting_details
;
 Method= Modified Sheldrick 
 w=1/[\s^2^(F^2^) + ( 0.04P)^2^ + 0.66P] 
 ,where P=(max(Fo^2^,0) + 2Fc^2^)/3 
;
_refine_ls_weighting_scheme calc
_refine_ls_wR_factor_all 0.1076
_refine_ls_wR_factor_gt 0.0976
_refine_ls_wR_factor_ref 0.1074
_reflns_limit_h_max 10
_reflns_limit_h_min -10
_reflns_limit_k_max 22
_reflns_limit_k_min 0
_reflns_limit_l_max 10
_reflns_limit_l_min 0
_reflns_number_gt 2174
_reflns_number_total 2826
_reflns_threshold_expression I>2.0\s(I)
_oxford_diffrn_Wilson_B_factor 3.15
_oxford_diffrn_Wilson_scale 5.89
_oxford_refine_ls_r_factor_ref 0.0587
_oxford_refine_ls_scale 0.4431(8)
_oxford_reflns_number_all 2826
_oxford_reflns_threshold_expression_ref I>-3.0\s(I)
_oxford_structure_analysis_title 'ROY Y-form, ambient pressure'
_cod_data_source_file c5cc02916c3.cif
_cod_data_source_block ROY_Y_ambient
_cod_original_sg_symbol_H-M 'P 1 21/n 1 '
_cod_original_formula_sum 'C12 H9 N3 O2 S1'
_cod_database_code 7117346

loop_
_symmetry_equiv_pos_as_xyz
x,y,z
-x,-y,-z
-x+1/2,y+1/2,-z+1/2
x+1/2,-y+1/2,z+1/2

loop_
_atom_site_label
_atom_site_type_symbol
_atom_site_fract_x
_atom_site_fract_y
_atom_site_fract_z
_atom_site_U_iso_or_equiv
_atom_site_occupancy
_atom_site_adp_type
_atom_site_refinement_flags_posn
_atom_site_refinement_flags_adp
_atom_site_refinement_flags_occupancy
_atom_site_disorder_assembly
_atom_site_disorder_group
_atom_site_attached_hydrogens
S1 S 0.79283(6) 0.38555(3) 0.11890(6) 0.0424 1.0000 Uani . . . . . .
C2 C 0.9818(2) 0.35186(12) 0.0941(2) 0.0383 1.0000 Uani . . . . . .
C3 C 1.0342(2) 0.30776(12) 0.2186(2) 0.0392 1.0000 Uani . . . . . .
C4 C 0.9196(2) 0.29975(12) 0.3374(2) 0.0364 1.0000 Uani . . . . . .
C5 C 0.7827(2) 0.33896(11) 0.2997(2) 0.0351 1.0000 Uani . . . . . .
C7 C 0.6354(2) 0.39262(11) 0.5184(2) 0.0358 1.0000 Uani . . . . . .
C8 C 0.7648(3) 0.43728(13) 0.5760(2) 0.0483 1.0000 Uani . . . . . .
C9 C 0.7543(3) 0.48842(14) 0.7035(3) 0.0615 1.0000 Uani . . . . . .
C10 C 0.6154(4) 0.49656(16) 0.7817(3) 0.0666 1.0000 Uani . . . . . .
C11 C 0.4874(3) 0.45359(15) 0.7308(2) 0.0569 1.0000 Uani . . . . . .
C12 C 0.4954(2) 0.40248(12) 0.6009(2) 0.0408 1.0000 Uani . . . . . .
C16 C 0.9409(2) 0.25441(14) 0.4801(2) 0.0464 1.0000 Uani . . . . . .
C18 C 1.0645(3) 0.37133(15) -0.0549(2) 0.0536 1.0000 Uani . . . . . .
N6 N 0.64734(18) 0.34374(10) 0.38816(17) 0.0385 1.0000 Uani . . . . . .
N13 N 0.3514(2) 0.36202(12) 0.5515(2) 0.0494 1.0000 Uani . . . . . .
N17 N 0.9533(2) 0.21867(15) 0.5947(2) 0.0682 1.0000 Uani . . . . . .
O14 O 0.2327(2) 0.37521(15) 0.6246(3) 0.0924 1.0000 Uani . . . . . .
O15 O 0.34996(17) 0.31677(11) 0.43758(19) 0.0585 1.0000 Uani . . . . . .
H31 H 1.1348 0.2847 0.2267 0.0471 1.0000 Uiso R . . . . .
H81 H 0.8613 0.4324 0.5255 0.0571 1.0000 Uiso R . . . . .
H91 H 0.8449 0.5169 0.7335 0.0733 1.0000 Uiso R . . . . .
H101 H 0.6076 0.5315 0.8685 0.0799 1.0000 Uiso R . . . . .
H111 H 0.3896 0.4584 0.7804 0.0680 1.0000 Uiso R . . . . .
H183 H 1.1682 0.3513 -0.0493 0.0800 1.0000 Uiso R . . . . .
H182 H 1.0672 0.4285 -0.0735 0.0799 1.0000 Uiso R . . . . .
H181 H 1.0073 0.3460 -0.1437 0.0803 1.0000 Uiso R . . . . .
H61 H 0.5643 0.3222 0.3519 0.0459 1.0000 Uiso R . . . . .

loop_
_atom_site_aniso_label
_atom_site_aniso_U_11
_atom_site_aniso_U_22
_atom_site_aniso_U_33
_atom_site_aniso_U_23
_atom_site_aniso_U_13
_atom_site_aniso_U_12
S1 0.0438(3) 0.0472(3) 0.0364(3) 0.0076(2) 0.00189(18) 0.0080(2)
C2 0.0388(10) 0.0405(10) 0.0359(9) 0.0009(8) 0.0045(7) -0.0012(8)
C3 0.0337(9) 0.0430(11) 0.0408(10) -0.0009(8) 0.0021(7) 0.0009(8)
C4 0.0361(9) 0.0408(10) 0.0321(9) 0.0023(8) -0.0010(7) -0.0016(8)
C5 0.0357(9) 0.0379(10) 0.0318(9) -0.0015(8) 0.0018(7) -0.0019(8)
C7 0.0449(10) 0.0328(9) 0.0295(9) 0.0028(7) -0.0022(7) 0.0054(8)
C8 0.0539(12) 0.0449(12) 0.0455(11) -0.0037(9) -0.0064(9) -0.0006(10)
C9 0.0832(18) 0.0468(13) 0.0530(13) -0.0087(11) -0.0213(12) -0.0008(12)
C10 0.104(2) 0.0545(15) 0.0411(12) -0.0120(11) -0.0058(12) 0.0229(15)
C11 0.0797(17) 0.0549(14) 0.0363(11) 0.0025(10) 0.0075(10) 0.0213(13)
C12 0.0516(11) 0.0397(11) 0.0312(9) 0.0070(8) 0.0044(8) 0.0081(9)
C16 0.0351(10) 0.0595(13) 0.0445(11) 0.0099(10) 0.0000(8) 0.0022(9)
C18 0.0559(13) 0.0607(14) 0.0449(12) 0.0101(10) 0.0146(9) 0.0035(11)
N6 0.0342(8) 0.0447(9) 0.0367(8) -0.0078(7) 0.0012(6) -0.0032(7)
N13 0.0466(10) 0.0575(11) 0.0447(10) 0.0115(9) 0.0123(8) 0.0063(9)
N17 0.0535(11) 0.0930(17) 0.0578(12) 0.0354(12) -0.0004(9) 0.0064(11)
O14 0.0648(12) 0.1230(19) 0.0921(14) -0.0126(13) 0.0455(11) -0.0103(12)
O15 0.0434(8) 0.0753(12) 0.0568(9) -0.0061(8) 0.0021(7) -0.0034(8)

loop_
_atom_type_symbol
_atom_type_scat_dispersion_real
_atom_type_scat_dispersion_imag
_atom_type_scat_Cromer_Mann_a1
_atom_type_scat_Cromer_Mann_b1
_atom_type_scat_Cromer_Mann_a2
_atom_type_scat_Cromer_Mann_b2
_atom_type_scat_Cromer_Mann_a3
_atom_type_scat_Cromer_Mann_b3
_atom_type_scat_Cromer_Mann_a4
_atom_type_scat_Cromer_Mann_b4
_atom_type_scat_Cromer_Mann_c
_atom_type_scat_source
C 0.0033 0.0016 2.3100 20.8439 1.0200 10.2075 1.5886 0.5687 0.8650 51.6512 0.2156 'International Tables Vol C 4.2.6.8 and 6.1.1.4'
H 0.0000 0.0000 0.4930 10.5109 0.3229 26.1257 0.1402 3.1424 0.0408 57.7998 0.0030 'International Tables Vol C 4.2.6.8 and 6.1.1.4'
N 0.0061 0.0033 12.2126 0.0057 3.1322 9.8933 2.0125 28.9975 1.1663 0.5826 -11.5290 'International Tables Vol C 4.2.6.8 and 6.1.1.4'
O 0.0106 0.0060 3.0485 13.2771 2.2868 5.7011 1.5463 0.3239 0.8670 32.9089 0.2508 'International Tables Vol C 4.2.6.8 and 6.1.1.4'
S 0.1246 0.1234 6.9053 1.4679 5.2034 22.2151 1.4379 0.2536 1.5863 56.1720 0.8669 'International Tables Vol C 4.2.6.8 and 6.1.1.4'

loop_
_geom_angle_atom_site_label_1
_geom_angle_site_symmetry_1
_geom_angle_atom_site_label_2
_geom_angle_site_symmetry_2
_geom_angle_atom_site_label_3
_geom_angle_site_symmetry_3
_geom_angle
_geom_angle_publ_flag
C2 . S1 . C5 . 92.30(9) yes
S1 . C2 . C3 . 111.40(14) yes
S1 . C2 . C18 . 120.03(15) yes
C3 . C2 . C18 . 128.55(18) yes
C2 . C3 . C4 . 112.68(17) yes
C2 . C3 . H31 . 123.7 no
C4 . C3 . H31 . 123.7 no
C3 . C4 . C5 . 112.96(16) yes
C3 . C4 . C16 . 124.97(17) yes
C5 . C4 . C16 . 122.05(17) yes
S1 . C5 . C4 . 110.66(13) yes
S1 . C5 . N6 . 121.33(14) yes
C4 . C5 . N6 . 128.01(17) yes
C8 . C7 . C12 . 115.87(18) yes
C8 . C7 . N6 . 120.65(17) yes
C12 . C7 . N6 . 123.47(17) yes
C7 . C8 . C9 . 121.6(2) yes
C7 . C8 . H81 . 119.1 no
C9 . C8 . H81 . 119.3 no
C8 . C9 . C10 . 121.0(2) yes
C8 . C9 . H91 . 116.6 no
C10 . C9 . H91 . 122.4 no
C9 . C10 . C11 . 119.3(2) yes
C9 . C10 . H101 . 121.3 no
C11 . C10 . H101 . 119.4 no
C10 . C11 . C12 . 120.5(2) yes
C10 . C11 . H111 . 121.6 no
C12 . C11 . H111 . 117.9 no
C7 . C12 . C11 . 121.7(2) yes
C7 . C12 . N13 . 121.77(17) yes
C11 . C12 . N13 . 116.46(19) yes
C4 . C16 . N17 . 177.9(2) yes
C2 . C18 . H183 . 110.4 no
C2 . C18 . H182 . 111.4 no
H183 . C18 . H182 . 108.9 no
C2 . C18 . H181 . 108.8 no
H183 . C18 . H181 . 109.6 no
H182 . C18 . H181 . 107.8 no
C5 . N6 . C7 . 123.28(16) yes
C5 . N6 . H61 . 118.6 no
C7 . N6 . H61 . 117.2 no
C12 . N13 . O14 . 118.7(2) yes
C12 . N13 . O15 . 119.85(16) yes
O14 . N13 . O15 . 121.5(2) yes

loop_
_geom_bond_atom_site_label_1
_geom_bond_site_symmetry_1
_geom_bond_atom_site_label_2
_geom_bond_site_symmetry_2
_geom_bond_distance
_geom_bond_publ_flag
S1 . C2 . 1.724(2) yes
S1 . C5 . 1.7204(18) yes
C2 . C3 . 1.347(3) yes
C2 . C18 . 1.502(3) yes
C3 . C4 . 1.433(3) yes
C3 . H31 . 0.939 no
C4 . C5 . 1.363(3) yes
C4 . C16 . 1.429(3) yes
C5 . N6 . 1.399(2) yes
C7 . C8 . 1.401(3) yes
C7 . C12 . 1.413(3) yes
C7 . N6 . 1.373(2) yes
C8 . C9 . 1.375(3) yes
C8 . H81 . 0.943 no
C9 . C10 . 1.384(4) yes
C9 . H91 . 0.932 no
C10 . C11 . 1.359(4) yes
C10 . H101 . 0.937 no
C11 . C12 . 1.390(3) yes
C11 . H111 . 0.950 no
C12 . N13 . 1.447(3) yes
C16 . N17 . 1.139(3) yes
C18 . H183 . 0.943 no
C18 . H182 . 0.952 no
C18 . H181 . 0.979 no
N6 . H61 . 0.841 no
N13 . O14 . 1.224(2) yes
N13 . O15 . 1.219(2) yes
